data_7701870
loop_
_publ_author_name
'Seo, Junhyeok'
'Shearer, Jason'
'Williard, Paul G.'
'Kim, Eunsuk'

_publ_section_title
;
 Reactivity of a Biomimetic W(IV) Bis-Dithiolene Complex with CO2 Leading
 to Formate Production and Structural Rearrangement
;
_journal_name_full 'Dalton Transactions'
_journal_paper_doi 10.1039/C9DT03906F
_journal_year 2019
_chemical_formula_moiety C28H58N2O4S7W2
_chemical_formula_sum 'C28 H58 N2 O4 S7 W2'
_chemical_formula_weight 1078.88
_chemical_name_systematic 'dinuclear W(V) oxo complex'
_chemical_properties_physical Air-sensitive,Moisture-sensitive
_space_group_crystal_system triclinic
_space_group_IT_number 2
_space_group_name_Hall '-P 1'
_space_group_name_H-M_alt 'P -1'
_atom_sites_solution_hydrogens geom
_atom_sites_solution_primary direct
_atom_sites_solution_secondary difmap
_audit_update_record
;
2018-11-15 deposited with the CCDC.	2019-11-11 downloaded from the CCDC.
;
_cell_angle_alpha 92.543(3)
_cell_angle_beta 108.567(3)
_cell_angle_gamma 112.376(3)
_cell_formula_units_Z 2
_cell_length_a 11.151(3)
_cell_length_b 11.518(3)
_cell_length_c 17.444(5)
_cell_measurement_temperature 193.(2)
_cell_volume 1928.6(9)
_computing_structure_refinement 'SHELXL-97 (Sheldrick, 2008)'
_computing_structure_solution 'SHELXS-97 (Sheldrick, 2008)'
_diffrn_ambient_temperature 193.(2)
_diffrn_measured_fraction_theta_full 0.886
_diffrn_measured_fraction_theta_max 0.886
_diffrn_radiation_wavelength 0.71073
_diffrn_reflns_av_R_equivalents 0.0733
_diffrn_reflns_av_sigmaI/netI 0.0992
_diffrn_reflns_limit_h_max 14
_diffrn_reflns_limit_h_min -14
_diffrn_reflns_limit_k_max 15
_diffrn_reflns_limit_k_min -15
_diffrn_reflns_limit_l_max 23
_diffrn_reflns_limit_l_min -24
_diffrn_reflns_number 20150
_diffrn_reflns_theta_full 29.86
_diffrn_reflns_theta_max 29.86
_diffrn_reflns_theta_min 1.25
_exptl_absorpt_coefficient_mu 6.372
_exptl_absorpt_correction_T_max 0.45
_exptl_absorpt_correction_T_min 0.30
_exptl_absorpt_correction_type empirical
_exptl_absorpt_process_details
;
;
_exptl_crystal_colour 'red brown'
_exptl_crystal_density_diffrn 1.858
_exptl_crystal_density_method 'not measured'
_exptl_crystal_F_000 1064
_exptl_crystal_size_max 0.250
_exptl_crystal_size_mid 0.250
_exptl_crystal_size_min 0.150
_refine_diff_density_max 4.935
_refine_diff_density_min -6.657
_refine_ls_extinction_method none
_refine_ls_goodness_of_fit_ref 1.030
_refine_ls_hydrogen_treatment mixed
_refine_ls_matrix_type full
_refine_ls_number_parameters 384
_refine_ls_number_reflns 9849
_refine_ls_number_restraints 0
_refine_ls_restrained_S_all 1.030
_refine_ls_R_factor_all 0.0978
_refine_ls_R_factor_gt 0.0867
_refine_ls_shift/su_max 0.001
_refine_ls_shift/su_mean 0.000
_refine_ls_structure_factor_coef Fsqd
_refine_ls_weighting_details 'calc w=1/[\s^2^(Fo^2^)+(0.1712P)^2^+0.0000P] where P=(Fo^2^+2Fc^2^)/3'
_refine_ls_weighting_scheme calc
_refine_ls_wR_factor_gt 0.2256
_refine_ls_wR_factor_ref 0.2399
_reflns_number_gt 7931
_reflns_number_total 9849
_reflns_threshold_expression >2sigma(I)
_cod_data_source_file c9dt03906f2.cif
_cod_data_source_block I
_cod_original_cell_volume 1928.6(10)
_cod_database_code 7701870

loop_
_space_group_symop_operation_xyz
'x, y, z'
'-x, -y, -z'

loop_
_atom_site_type_symbol
_atom_site_label
_atom_site_fract_x
_atom_site_fract_y
_atom_site_fract_z
_atom_site_U_iso_or_equiv
_atom_site_adp_type
_atom_site_calc_flag
_atom_site_refinement_flags
_atom_site_occupancy
C C1 0.3681(14) 0.5756(12) 0.5250(7) 0.043(3) Uani d . 1
H H1A 0.4627 0.5844 0.5339 0.064 Uiso calc R 1
H H1B 0.3075 0.4857 0.5203 0.064 Uiso calc R 1
H H1C 0.3694 0.6274 0.5717 0.064 Uiso calc R 1
C C2 0.3138(10) 0.6208(8) 0.4469(6) 0.0245(18) Uani d . 1
C C3 0.3949(12) 0.6870(9) 0.4066(6) 0.032(2) Uani d . 1
C C4 0.5487(11) 0.7299(10) 0.4345(7) 0.034(2) Uani d . 1
H H4A 0.5891 0.8071 0.4134 0.051 Uiso calc R 1
H H4B 0.5694 0.6621 0.4138 0.051 Uiso calc R 1
H H4C 0.5886 0.7486 0.4949 0.051 Uiso calc R 1
C C5 0.2559(12) 0.9931(11) 0.1480(7) 0.037(2) Uani d . 1
H H5A 0.1921 1.023 0.1106 0.055 Uiso calc R 1
H H5B 0.2738 0.9338 0.1158 0.055 Uiso calc R 1
H H5C 0.3438 1.0664 0.1794 0.055 Uiso calc R 1
C C6 0.1914(10) 0.9256(9) 0.2064(7) 0.030(2) Uani d . 1
C C7 0.2026(10) 0.9748(9) 0.2793(7) 0.029(2) Uani d . 1
C C8 0.3098(11) 1.1051(9) 0.3290(7) 0.037(2) Uani d . 1
H H8A 0.3786 1.0948 0.3764 0.056 Uiso calc R 1
H H8B 0.2637 1.151 0.3484 0.056 Uiso calc R 1
H H8C 0.3567 1.1539 0.2944 0.056 Uiso calc R 1
C C9 -0.3144(12) 1.0122(12) 0.0725(7) 0.039(3) Uani d . 1
H H9A -0.4044 1.0109 0.0689 0.058 Uiso calc R 1
H H9B -0.3188 0.9839 0.0174 0.058 Uiso calc R 1
H H9C -0.2418 1.0994 0.0948 0.058 Uiso calc R 1
C C10 -0.2803(9) 0.9227(10) 0.1289(6) 0.0259(19) Uani d . 1
C C11 -0.3578(10) 0.8640(9) 0.1712(6) 0.0259(18) Uani d . 1
C C12 -0.4889(12) 0.8754(12) 0.1709(8) 0.041(3) Uani d . 1
H H12A -0.4798 0.9625 0.1656 0.061 Uiso calc R 1
H H12B -0.5029 0.8568 0.2224 0.061 Uiso calc R 1
H H12C -0.5689 0.8144 0.1243 0.061 Uiso calc R 1
C C13 0.9942(10) 0.2534(9) 0.4655(6) 0.0286(19) Uani d . 1
H H13A 1.0627 0.3311 0.4563 0.034 Uiso calc R 1
H H13B 0.9572 0.2812 0.5039 0.034 Uiso calc R 1
C C14 1.0678(11) 0.1740(10) 0.5053(6) 0.035(2) Uani d . 1
H H14A 1.0058 0.1057 0.5242 0.053 Uiso calc R 1
H H14B 1.1517 0.2282 0.5524 0.053 Uiso calc R 1
H H14C 1.094 0.1364 0.4653 0.053 Uiso calc R 1
C C15 0.9239(13) 0.1332(11) 0.3220(6) 0.036(2) Uani d . 1
H H15A 0.9574 0.0694 0.3448 0.043 Uiso calc R 1
H H15B 0.844 0.0889 0.2698 0.043 Uiso calc R 1
C C16 1.0395(15) 0.2355(13) 0.3031(8) 0.052(3) Uani d . 1
H H16A 1.0016 0.2878 0.269 0.078 Uiso calc R 1
H H16B 1.0788 0.1949 0.2734 0.078 Uiso calc R 1
H H16C 1.1125 0.2899 0.3547 0.078 Uiso calc R 1
C C17 0.8231(11) 0.2838(10) 0.3517(7) 0.033(2) Uani d . 1
H H17A 0.7985 0.3185 0.3945 0.04 Uiso calc R 1
H H17B 0.9009 0.355 0.3443 0.04 Uiso calc R 1
C C18 0.6989(17) 0.2368(15) 0.2715(9) 0.060(4) Uani d . 1
H H18A 0.7213 0.2013 0.2286 0.09 Uiso calc R 1
H H18B 0.676 0.3084 0.2551 0.09 Uiso calc R 1
H H18C 0.6189 0.1705 0.279 0.09 Uiso calc R 1
C C19 0.7596(11) 0.0685(10) 0.3924(7) 0.037(2) Uani d . 1
H H19A 0.8005 0.0105 0.4177 0.044 Uiso calc R 1
H H19B 0.6903 0.0222 0.337 0.044 Uiso calc R 1
C C20 0.6839(13) 0.0978(11) 0.4444(8) 0.044(3) Uani d . 1
H H20A 0.7466 0.1272 0.5022 0.066 Uiso calc R 1
H H20B 0.602 0.0203 0.4393 0.066 Uiso calc R 1
H H20C 0.6546 0.1648 0.425 0.066 Uiso calc R 1
C C21 0.6922(14) 0.6296(12) 0.8024(7) 0.046(3) Uani d . 1
H H21A 0.7733 0.6384 0.7874 0.055 Uiso calc R 1
H H21B 0.6903 0.7148 0.8071 0.055 Uiso calc R 1
C C22 0.5606(15) 0.5384(12) 0.7324(7) 0.053(4) Uani d . 1
H H22A 0.554 0.451 0.7319 0.079 Uiso calc R 1
H H22B 0.5642 0.563 0.6798 0.079 Uiso calc R 1
H H22C 0.4791 0.5424 0.7403 0.079 Uiso calc R 1
C C23 0.5865(10) 0.5575(10) 0.9112(6) 0.030(2) Uani d . 1
H H23A 0.5086 0.4821 0.8713 0.036 Uiso calc R 1
H H23B 0.6092 0.5323 0.9657 0.036 Uiso calc R 1
C C24 0.5374(14) 0.6615(12) 0.9163(9) 0.052(3) Uani d . 1
H H24A 0.6094 0.7332 0.9602 0.078 Uiso calc R 1
H H24B 0.4518 0.6282 0.9284 0.078 Uiso calc R 1
H H24C 0.5192 0.6909 0.8636 0.078 Uiso calc R 1
C C25 0.8375(12) 0.7021(10) 0.9498(6) 0.036(2) Uani d . 1
H H25A 0.8125 0.7754 0.9534 0.044 Uiso calc R 1
H H25B 0.8537 0.6754 1.004 0.044 Uiso calc R 1
C C26 0.9707(12) 0.7465(13) 0.9339(7) 0.050(3) Uani d . 1
H H26A 0.9689 0.6775 0.898 0.074 Uiso calc R 1
H H26B 1.0491 0.7704 0.9862 0.074 Uiso calc R 1
H H26C 0.9812 0.8208 0.907 0.074 Uiso calc R 1
C C27 0.7442(12) 0.4750(11) 0.8804(7) 0.037(2) Uani d . 1
H H27A 0.8162 0.4921 0.8555 0.045 Uiso calc R 1
H H27B 0.6586 0.4031 0.8427 0.045 Uiso calc R 1
C C28 0.7931(16) 0.4331(14) 0.9615(8) 0.053(3) Uani d . 1
H H28A 0.8789 0.5026 0.9993 0.08 Uiso calc R 1
H H28B 0.8109 0.3577 0.9518 0.08 Uiso calc R 1
H H28C 0.721 0.4118 0.9858 0.08 Uiso calc R 1
N N1 0.8733(9) 0.1834(8) 0.3825(5) 0.0274(16) Uani d . 1
N N2 0.7143(9) 0.5920(8) 0.8854(5) 0.0288(17) Uani d . 1
O O1 0.0252(8) 0.5066(7) 0.2126(4) 0.0336(16) Uani d . 1
O O2 -0.2369(7) 0.6020(6) 0.1121(4) 0.0251(14) Uani d . 1
S S1 0.1349(3) 0.5856(2) 0.41330(15) 0.0267(5) Uani d . 1
S S2 0.3215(3) 0.7421(2) 0.31870(16) 0.0295(5) Uani d . 1
S S3 0.0718(2) 0.7605(2) 0.16427(14) 0.0237(4) Uani d . 1
S S4 0.0937(2) 0.8794(2) 0.32778(14) 0.0255(5) Uani d . 1
S S5 -0.1271(3) 0.9077(2) 0.13520(15) 0.0271(5) Uani d . 1
S S6 -0.3076(2) 0.7637(2) 0.23771(14) 0.0248(5) Uani d . 1
S S7 -0.1367(3) 0.6039(2) 0.30621(15) 0.0253(5) Uani d . 1
W W1 -0.13838(4) 0.72172(3) 0.19791(2) 0.02048(14) Uani d . 1
W W2 0.07103(4) 0.64211(3) 0.28020(2) 0.02188(14) Uani d . 1

loop_
_atom_site_aniso_label
_atom_site_aniso_U_11
_atom_site_aniso_U_22
_atom_site_aniso_U_33
_atom_site_aniso_U_12
_atom_site_aniso_U_13
_atom_site_aniso_U_23
C1 0.054(7) 0.044(6) 0.041(6) 0.029(6) 0.018(6) 0.021(5)
C2 0.027(4) 0.019(4) 0.023(4) 0.014(4) 0.000(4) -0.003(3)
C3 0.048(6) 0.022(4) 0.030(5) 0.019(4) 0.016(5) 0.005(4)
C4 0.029(5) 0.035(5) 0.041(6) 0.017(4) 0.011(5) 0.007(5)
C5 0.038(6) 0.040(6) 0.042(6) 0.016(5) 0.023(5) 0.019(5)
C6 0.029(5) 0.022(4) 0.042(6) 0.008(4) 0.020(4) 0.006(4)
C7 0.025(4) 0.022(4) 0.039(5) 0.008(4) 0.011(4) 0.012(4)
C8 0.031(5) 0.022(5) 0.046(6) 0.005(4) 0.008(5) -0.003(4)
C9 0.034(6) 0.055(7) 0.041(6) 0.026(5) 0.020(5) 0.021(5)
C10 0.021(4) 0.041(5) 0.019(4) 0.021(4) 0.002(3) 0.009(4)
C11 0.027(5) 0.024(4) 0.033(5) 0.016(4) 0.011(4) 0.006(4)
C12 0.032(5) 0.041(6) 0.046(7) 0.013(5) 0.012(5) 0.009(5)
C13 0.028(5) 0.022(4) 0.032(5) 0.010(4) 0.008(4) 0.001(4)
C14 0.037(5) 0.039(6) 0.031(5) 0.019(5) 0.012(5) 0.001(4)
C15 0.050(6) 0.039(6) 0.024(5) 0.024(5) 0.014(5) 0.004(4)
C16 0.058(8) 0.057(8) 0.048(7) 0.021(7) 0.032(7) 0.010(6)
C17 0.032(5) 0.026(5) 0.034(5) 0.014(4) 0.000(4) 0.007(4)
C18 0.064(9) 0.055(8) 0.050(8) 0.031(8) 0.000(7) 0.008(7)
C19 0.031(5) 0.027(5) 0.047(7) 0.007(4) 0.015(5) 0.005(5)
C20 0.046(6) 0.038(6) 0.054(7) 0.015(5) 0.029(6) 0.011(5)
C21 0.059(8) 0.044(7) 0.025(5) 0.011(6) 0.013(5) 0.012(5)
C22 0.056(8) 0.041(7) 0.024(5) -0.005(6) -0.001(5) 0.003(5)
C23 0.023(4) 0.028(5) 0.028(5) 0.002(4) 0.006(4) 0.002(4)
C24 0.050(7) 0.040(7) 0.068(9) 0.023(6) 0.017(7) 0.011(6)
C25 0.039(6) 0.030(5) 0.025(5) 0.000(4) 0.012(4) 0.002(4)
C26 0.035(6) 0.060(8) 0.033(6) 0.002(6) 0.009(5) 0.006(6)
C27 0.036(6) 0.039(6) 0.034(6) 0.010(5) 0.015(5) 0.003(5)
C28 0.070(9) 0.055(8) 0.040(7) 0.041(7) 0.009(7) 0.006(6)
N1 0.030(4) 0.024(4) 0.026(4) 0.012(3) 0.006(3) 0.003(3)
N2 0.035(4) 0.024(4) 0.021(4) 0.007(3) 0.009(3) 0.002(3)
O1 0.046(4) 0.026(3) 0.032(4) 0.014(3) 0.020(3) -0.001(3)
O2 0.028(3) 0.016(3) 0.024(3) 0.003(3) 0.009(3) -0.012(2)
S1 0.0293(11) 0.0290(11) 0.0242(11) 0.0130(10) 0.0115(10) 0.0079(9)
S2 0.0272(11) 0.0354(13) 0.0306(12) 0.0147(10) 0.0137(10) 0.0130(10)
S3 0.0256(11) 0.0257(11) 0.0190(10) 0.0095(9) 0.0087(9) 0.0036(8)
S4 0.0297(11) 0.0230(10) 0.0226(10) 0.0097(9) 0.0101(9) 0.0010(8)
S5 0.0290(11) 0.0283(11) 0.0249(11) 0.0100(10) 0.0131(10) 0.0077(9)
S6 0.0237(10) 0.0253(11) 0.0242(11) 0.0073(9) 0.0109(9) 0.0035(9)
S7 0.0274(11) 0.0267(11) 0.0249(11) 0.0098(9) 0.0144(10) 0.0086(9)
W1 0.0216(2) 0.0215(2) 0.0167(2) 0.00644(16) 0.00818(16) 0.00190(15)
W2 0.0259(2) 0.0225(2) 0.0198(2) 0.01043(17) 0.01104(17) 0.00434(15)

loop_
_atom_type_symbol
_atom_type_description
_atom_type_scat_dispersion_real
_atom_type_scat_dispersion_imag
_atom_type_scat_source
C C 0.0033 0.0016 'International Tables Vol C Tables 4.2.6.8 and 6.1.1.4'
H H 0.0000 0.0000 'International Tables Vol C Tables 4.2.6.8 and 6.1.1.4'
N N 0.0061 0.0033 'International Tables Vol C Tables 4.2.6.8 and 6.1.1.4'
O O 0.0106 0.0060 'International Tables Vol C Tables 4.2.6.8 and 6.1.1.4'
S S 0.1246 0.1234 'International Tables Vol C Tables 4.2.6.8 and 6.1.1.4'
W W -0.8490 6.8722 'International Tables Vol C Tables 4.2.6.8 and 6.1.1.4'

loop_
_geom_angle_atom_site_label_1
_geom_angle_atom_site_label_2
_geom_angle_atom_site_label_3
_geom_angle
C2 C1 H1A 109.5
C2 C1 H1B 109.5
H1A C1 H1B 109.5
C2 C1 H1C 109.5
H1A C1 H1C 109.5
H1B C1 H1C 109.5
C3 C2 C1 123.5(10)
C3 C2 S1 121.8(8)
C1 C2 S1 114.6(8)
C2 C3 C4 125.2(10)
C2 C3 S2 119.5(9)
C4 C3 S2 115.1(7)
C3 C4 H4A 109.5
C3 C4 H4B 109.5
H4A C4 H4B 109.5
C3 C4 H4C 109.5
H4A C4 H4C 109.5
H4B C4 H4C 109.5
C6 C5 H5A 109.5
C6 C5 H5B 109.5
H5A C5 H5B 109.5
C6 C5 H5C 109.5
H5A C5 H5C 109.5
H5B C5 H5C 109.5
C7 C6 C5 128.2(9)
C7 C6 S3 117.7(7)
C5 C6 S3 113.8(8)
C6 C7 C8 125.1(9)
C6 C7 S4 118.6(7)
C8 C7 S4 116.1(8)
C7 C8 H8A 109.5
C7 C8 H8B 109.5
H8A C8 H8B 109.5
C7 C8 H8C 109.5
H8A C8 H8C 109.5
H8B C8 H8C 109.5
C10 C9 H9A 109.5
C10 C9 H9B 109.5
H9A C9 H9B 109.5
C10 C9 H9C 109.5
H9A C9 H9C 109.5
H9B C9 H9C 109.5
C11 C10 C9 122.9(9)
C11 C10 S5 122.9(7)
C9 C10 S5 114.2(7)
C10 C11 C12 125.8(9)
C10 C11 S6 119.8(7)
C12 C11 S6 114.4(7)
C11 C12 H12A 109.5
C11 C12 H12B 109.5
H12A C12 H12B 109.5
C11 C12 H12C 109.5
H12A C12 H12C 109.5
H12B C12 H12C 109.5
C14 C13 N1 114.2(8)
C14 C13 H13A 108.7
N1 C13 H13A 108.7
C14 C13 H13B 108.7
N1 C13 H13B 108.7
H13A C13 H13B 107.6
C13 C14 H14A 109.5
C13 C14 H14B 109.5
H14A C14 H14B 109.5
C13 C14 H14C 109.5
H14A C14 H14C 109.5
H14B C14 H14C 109.5
C16 C15 N1 114.5(9)
C16 C15 H15A 108.6
N1 C15 H15A 108.6
C16 C15 H15B 108.6
N1 C15 H15B 108.6
H15A C15 H15B 107.6
C15 C16 H16A 109.5
C15 C16 H16B 109.5
H16A C16 H16B 109.5
C15 C16 H16C 109.5
H16A C16 H16C 109.5
H16B C16 H16C 109.5
C18 C17 N1 114.9(9)
C18 C17 H17A 108.5
N1 C17 H17A 108.5
C18 C17 H17B 108.5
N1 C17 H17B 108.5
H17A C17 H17B 107.5
C17 C18 H18A 109.5
C17 C18 H18B 109.5
H18A C18 H18B 109.5
C17 C18 H18C 109.5
H18A C18 H18C 109.5
H18B C18 H18C 109.5
N1 C19 C20 115.3(9)
N1 C19 H19A 108.5
C20 C19 H19A 108.5
N1 C19 H19B 108.5
C20 C19 H19B 108.5
H19A C19 H19B 107.5
C19 C20 H20A 109.5
C19 C20 H20B 109.5
H20A C20 H20B 109.5
C19 C20 H20C 109.5
H20A C20 H20C 109.5
H20B C20 H20C 109.5
N2 C21 C22 116.0(9)
N2 C21 H21A 108.3
C22 C21 H21A 108.3
N2 C21 H21B 108.3
C22 C21 H21B 108.3
H21A C21 H21B 107.4
C21 C22 H22A 109.5
C21 C22 H22B 109.5
H22A C22 H22B 109.5
C21 C22 H22C 109.5
H22A C22 H22C 109.5
H22B C22 H22C 109.5
C24 C23 N2 115.7(9)
C24 C23 H23A 108.3
N2 C23 H23A 108.3
C24 C23 H23B 108.3
N2 C23 H23B 108.3
H23A C23 H23B 107.4
C23 C24 H24A 109.5
C23 C24 H24B 109.5
H24A C24 H24B 109.5
C23 C24 H24C 109.5
H24A C24 H24C 109.5
H24B C24 H24C 109.5
C26 C25 N2 115.3(9)
C26 C25 H25A 108.5
N2 C25 H25A 108.5
C26 C25 H25B 108.5
N2 C25 H25B 108.5
H25A C25 H25B 107.5
C25 C26 H26A 109.5
C25 C26 H26B 109.5
H26A C26 H26B 109.5
C25 C26 H26C 109.5
H26A C26 H26C 109.5
H26B C26 H26C 109.5
N2 C27 C28 115.8(9)
N2 C27 H27A 108.3
C28 C27 H27A 108.3
N2 C27 H27B 108.3
C28 C27 H27B 108.3
H27A C27 H27B 107.4
C27 C28 H28A 109.5
C27 C28 H28B 109.5
H28A C28 H28B 109.5
C27 C28 H28C 109.5
H28A C28 H28C 109.5
H28B C28 H28C 109.5
C19 N1 C17 112.2(8)
C19 N1 C15 106.2(8)
C17 N1 C15 111.2(8)
C19 N1 C13 111.9(8)
C17 N1 C13 104.6(7)
C15 N1 C13 110.8(8)
C21 N2 C27 106.9(8)
C21 N2 C25 108.9(8)
C27 N2 C25 110.7(9)
C21 N2 C23 113.7(9)
C27 N2 C23 108.0(8)
C25 N2 C23 108.6(8)
C2 S1 W2 107.5(3)
C3 S2 W2 107.7(4)
C6 S3 W1 107.7(3)
C6 S3 W2 108.2(4)
W1 S3 W2 69.26(6)
C7 S4 W2 102.7(3)
C7 S4 W1 102.9(4)
W2 S4 W1 62.48(5)
C10 S5 W1 104.8(3)
C11 S6 W1 105.7(3)
W1 S7 W2 72.80(6)
O2 W1 S7 101.9(2)
O2 W1 S6 104.0(2)
S7 W1 S6 82.21(8)
O2 W1 S5 100.2(2)
S7 W1 S5 155.33(8)
S6 W1 S5 81.85(8)
O2 W1 S3 89.8(2)
S7 W1 S3 109.27(8)
S6 W1 S3 160.03(8)
S5 W1 S3 81.61(8)
O2 W1 S4 157.2(2)
S7 W1 S4 75.69(8)
S6 W1 S4 98.07(8)
S5 W1 S4 88.07(8)
S3 W1 S4 70.28(7)
O2 W1 W2 101.4(2)
S7 W1 W2 53.74(6)
S6 W1 W2 132.67(6)
S5 W1 W2 131.35(6)
S3 W1 W2 55.56(6)
S4 W1 W2 58.47(5)
O1 W2 S7 102.9(3)
O1 W2 S1 104.3(3)
S7 W2 S1 80.90(8)
O1 W2 S2 102.1(3)
S7 W2 S2 152.25(9)
S1 W2 S2 81.47(8)
O1 W2 S3 88.3(2)
S7 W2 S3 108.63(8)
S1 W2 S3 162.36(8)
S2 W2 S3 83.88(8)
O1 W2 S4 156.5(3)
S7 W2 S4 75.88(8)
S1 W2 S4 98.67(8)
S2 W2 S4 85.81(8)
S3 W2 S4 70.40(7)
O1 W2 W1 100.9(3)
S7 W2 W1 53.46(6)
S1 W2 W1 131.69(6)
S2 W2 W1 131.82(6)
S3 W2 W1 55.18(6)
S4 W2 W1 59.05(5)

loop_
_geom_bond_atom_site_label_1
_geom_bond_atom_site_label_2
_geom_bond_distance
C1 C2 1.508(14)
C1 H1A 0.98
C1 H1B 0.98
C1 H1C 0.98
C2 C3 1.349(14)
C2 S1 1.762(10)
C3 C4 1.491(15)
C3 S2 1.762(11)
C4 H4A 0.98
C4 H4B 0.98
C4 H4C 0.98
C5 C6 1.507(13)
C5 H5A 0.98
C5 H5B 0.98
C5 H5C 0.98
C6 C7 1.318(14)
C6 S3 1.805(10)
C7 C8 1.514(14)
C7 S4 1.766(9)
C8 H8A 0.98
C8 H8B 0.98
C8 H8C 0.98
C9 C10 1.526(14)
C9 H9A 0.98
C9 H9B 0.98
C9 H9C 0.98
C10 C11 1.325(13)
C10 S5 1.751(9)
C11 C12 1.515(15)
C11 S6 1.787(10)
C12 H12A 0.98
C12 H12B 0.98
C12 H12C 0.98
C13 C14 1.502(14)
C13 N1 1.545(13)
C13 H13A 0.99
C13 H13B 0.99
C14 H14A 0.98
C14 H14B 0.98
C14 H14C 0.98
C15 C16 1.518(17)
C15 N1 1.531(13)
C15 H15A 0.99
C15 H15B 0.99
C16 H16A 0.98
C16 H16B 0.98
C16 H16C 0.98
C17 C18 1.516(16)
C17 N1 1.516(12)
C17 H17A 0.99
C17 H17B 0.99
C18 H18A 0.98
C18 H18B 0.98
C18 H18C 0.98
C19 N1 1.507(13)
C19 C20 1.524(16)
C19 H19A 0.99
C19 H19B 0.99
C20 H20A 0.98
C20 H20B 0.98
C20 H20C 0.98
C21 N2 1.501(13)
C21 C22 1.523(16)
C21 H21A 0.99
C21 H21B 0.99
C22 H22A 0.98
C22 H22B 0.98
C22 H22C 0.98
C23 C24 1.505(16)
C23 N2 1.544(13)
C23 H23A 0.99
C23 H23B 0.99
C24 H24A 0.98
C24 H24B 0.98
C24 H24C 0.98
C25 C26 1.496(16)
C25 N2 1.524(13)
C25 H25A 0.99
C25 H25B 0.99
C26 H26A 0.98
C26 H26B 0.98
C26 H26C 0.98
C27 N2 1.511(14)
C27 C28 1.518(17)
C27 H27A 0.99
C27 H27B 0.99
C28 H28A 0.98
C28 H28B 0.98
C28 H28C 0.98
O1 W2 1.712(7)
O2 W1 1.722(6)
S1 W2 2.399(2)
S2 W2 2.422(3)
S3 W1 2.478(2)
S3 W2 2.489(2)
S4 W2 2.713(2)
S4 W1 2.730(2)
S5 W1 2.427(2)
S6 W1 2.403(2)
S7 W1 2.374(2)
S7 W2 2.382(2)
W1 W2 2.8226(8)
